data_7213360
loop_
_publ_author_name
'Tanaka, Koichi'
'Fujimoto, Daisuke'
'Altreuther, A.'
'Oeser, Thomas'
'Irngartinger, Hermann'
'Toda, Fumio'

_publ_section_title
;
 Chiral inclusion crystallization of achiral
 tetrakis(&#x200A;p-halophenyl)ethylenes with achiral guest compounds
;
_journal_issue 10
_journal_name_full 'Journal of the Chemical Society, Perkin Transactions 2'
_journal_page_first 2115
_journal_paper_doi 10.1039/b003473h
_journal_year 2000
_chemical_formula_sum 'C34 H26 Cl4'
_chemical_formula_weight 576.35
_chemical_name_systematic
;
Tetra-(4-chlorophenyl)ethene p-xylene inclusion compound (3.pXy)
;
_space_group_IT_number 19
_symmetry_cell_setting orthorhombic
_symmetry_space_group_name_Hall 'P 2ac 2ab'
_symmetry_space_group_name_H-M 'P 21 21 21'
_atom_sites_solution_hydrogens geom
_atom_sites_solution_primary direct
_atom_sites_solution_secondary difmap
_audit_creation_method SHELXL-97
_cell_angle_alpha 90.0
_cell_angle_beta 90.0
_cell_angle_gamma 90.0
_cell_formula_units_Z 4
_cell_length_a 8.635(2)
_cell_length_b 14.707(4)
_cell_length_c 22.891(12)
_cell_measurement_reflns_used 25
_cell_measurement_temperature 173(2)
_cell_measurement_theta_max 15.9
_cell_measurement_theta_min 10.2
_cell_volume 2907.0(18)
_computing_structure_refinement 'SHELXL-97 (Sheldrick, 1997)'
_computing_structure_solution 'SHELXS-97 (Sheldrick, 1990)'
_diffrn_ambient_temperature 173(2)
_diffrn_measured_fraction_theta_full 0.998
_diffrn_measured_fraction_theta_max 0.998
_diffrn_measurement_device_type NONIUS_CAD4
_diffrn_measurement_method \w2\q
_diffrn_radiation_monochromator graphite
_diffrn_radiation_source 'fine-focus sealed tube'
_diffrn_radiation_type MoK\a
_diffrn_radiation_wavelength 0.71073
_diffrn_reflns_av_R_equivalents 0.000
_diffrn_reflns_av_sigmaI/netI 0.057
_diffrn_reflns_limit_h_max 11
_diffrn_reflns_limit_h_min 0
_diffrn_reflns_limit_k_max 19
_diffrn_reflns_limit_k_min 0
_diffrn_reflns_limit_l_max 30
_diffrn_reflns_limit_l_min 0
_diffrn_reflns_number 3951
_diffrn_reflns_theta_full 28.00
_diffrn_reflns_theta_max 28.00
_diffrn_reflns_theta_min 2.25
_diffrn_standards_decay_% 2
_diffrn_standards_interval_count 100
_diffrn_standards_interval_time 60
_diffrn_standards_number 3
_exptl_absorpt_coefficient_mu 0.429
_exptl_absorpt_correction_T_max 0.958
_exptl_absorpt_correction_T_min 0.847
_exptl_crystal_colour colourless
_exptl_crystal_density_diffrn 1.317
_exptl_crystal_density_method 'not measured'
_exptl_crystal_description plate
_exptl_crystal_F_000 1192
_exptl_crystal_size_max 0.40
_exptl_crystal_size_mid 0.30
_exptl_crystal_size_min 0.10
_refine_diff_density_max 0.220
_refine_diff_density_min -0.293
_refine_diff_density_rms 0.056
_refine_ls_abs_structure_details 'Flack H D (1983), Acta Cryst. A39, 876-881'
_refine_ls_abs_structure_Flack 0.00(7)
_refine_ls_extinction_method none
_refine_ls_goodness_of_fit_ref 1.037
_refine_ls_hydrogen_treatment mixed
_refine_ls_matrix_type full
_refine_ls_number_parameters 425
_refine_ls_number_reflns 3951
_refine_ls_number_restraints 0
_refine_ls_restrained_S_all 1.037
_refine_ls_R_factor_all 0.094
_refine_ls_R_factor_gt 0.034
_refine_ls_shift/su_max 0.001
_refine_ls_shift/su_mean 0.000
_refine_ls_structure_factor_coef Fsqd
_refine_ls_weighting_details 'calc w=1/[\s^2^(Fo^2^)+(0.0357P)^2^+0.3827P] where P=(Fo^2^+2Fc^2^)/3'
_refine_ls_weighting_scheme calc
_refine_ls_wR_factor_gt 0.071
_refine_ls_wR_factor_ref 0.084
_reflns_number_gt 2636
_reflns_number_total 3951
_reflns_threshold_expression >2sigma(I)
_cod_data_source_file b003473hsup1.cif
_cod_data_source_block 732todac
_cod_depositor_comments
;
The following automatic conversions were performed:
'_atom_site_symetry_multiplicity' tag replaced with
'_atom_site_symmetry_multiplicity'.

Automatic conversion script
Id: cif_correct_tags 1440 2010-10-19 06:21:57Z saulius 
;
_cod_database_code 7213360

loop_
_symmetry_equiv_pos_as_xyz
'x, y, z'
'x+1/2, -y+1/2, -z'
'-x, y+1/2, -z+1/2'
'-x+1/2, -y, z+1/2'

loop_
_atom_site_label
_atom_site_type_symbol
_atom_site_fract_x
_atom_site_fract_y
_atom_site_fract_z
_atom_site_U_iso_or_equiv
_atom_site_adp_type
_atom_site_occupancy
_atom_site_symmetry_multiplicity
_atom_site_calc_flag
_atom_site_refinement_flags
Cl1 Cl -0.75573(15) 0.11577(7) -0.56805(4) 0.0700(4) Uani 1 1 d .
Cl2 Cl -0.69315(11) 0.15303(6) -0.12672(3) 0.0465(2) Uani 1 1 d .
Cl3 Cl -0.79145(11) -0.41743(6) -0.54577(3) 0.0437(2) Uani 1 1 d .
Cl4 Cl -0.79225(14) -0.38078(6) -0.11147(3) 0.0514(3) Uani 1 1 d .
C1 C -0.7657(3) -0.17331(18) -0.33653(11) 0.0230(6) Uani 1 1 d .
C2 C -0.7550(3) -0.08210(19) -0.33937(11) 0.0236(6) Uani 1 1 d .
C3 C -0.7585(4) -0.03216(18) -0.39634(11) 0.0267(7) Uani 1 1 d .
C4 C -0.8767(4) -0.0449(2) -0.43609(13) 0.0315(7) Uani 1 1 d .
C5 C -0.8769(4) -0.0002(2) -0.48917(13) 0.0385(8) Uani 1 1 d .
C6 C -0.7581(5) 0.0590(2) -0.50147(12) 0.0401(9) Uani 1 1 d .
C7 C -0.6410(4) 0.0748(2) -0.46240(14) 0.0385(8) Uani 1 1 d .
C8 C -0.6417(4) 0.0297(2) -0.40943(13) 0.0315(7) Uani 1 1 d .
C9 C -0.7371(3) -0.02330(18) -0.28705(11) 0.0239(6) Uani 1 1 d .
C10 C -0.6285(4) -0.0426(2) -0.24371(12) 0.0266(6) Uani 1 1 d .
C11 C -0.6142(4) 0.0114(2) -0.19498(13) 0.0302(7) Uani 1 1 d .
C12 C -0.7116(4) 0.0849(2) -0.18874(11) 0.0283(6) Uani 1 1 d .
C13 C -0.8177(4) 0.10756(19) -0.23106(12) 0.0302(7) Uani 1 1 d .
C14 C -0.8284(4) 0.05368(19) -0.28056(13) 0.0281(7) Uani 1 1 d .
C15 C -0.7701(4) -0.23252(17) -0.38921(11) 0.0231(6) Uani 1 1 d .
C16 C -0.8901(4) -0.2951(2) -0.39552(13) 0.0286(7) Uani 1 1 d .
C17 C -0.8986(4) -0.3517(2) -0.44351(13) 0.0296(7) Uani 1 1 d .
C18 C -0.7838(4) -0.34673(18) -0.48508(12) 0.0295(7) Uani 1 1 d .
C19 C -0.6616(4) -0.2867(2) -0.47977(13) 0.0338(8) Uani 1 1 d .
C20 C -0.6570(4) -0.2294(2) -0.43176(14) 0.0310(7) Uani 1 1 d .
C21 C -0.7744(4) -0.22474(17) -0.28036(12) 0.0233(6) Uani 1 1 d .
C22 C -0.6829(4) -0.30090(19) -0.27204(12) 0.0282(7) Uani 1 1 d .
C23 C -0.6856(4) -0.3485(2) -0.22000(13) 0.0314(7) Uani 1 1 d .
C24 C -0.7851(4) -0.32082(19) -0.17668(11) 0.0303(7) Uani 1 1 d .
C25 C -0.8821(4) -0.2469(2) -0.18422(12) 0.0300(7) Uani 1 1 d .
C26 C -0.8752(4) -0.1994(2) -0.23602(13) 0.0273(7) Uani 1 1 d .
C27 C -0.7731(4) -0.3532(2) 0.10863(14) 0.0425(9) Uani 1 1 d .
C28 C -0.7005(5) -0.4289(2) 0.13050(16) 0.0485(9) Uani 1 1 d .
C29 C -0.6904(5) -0.4440(2) 0.18982(17) 0.0461(9) Uani 1 1 d .
C30 C -0.7499(4) -0.3825(2) 0.22955(14) 0.0367(8) Uani 1 1 d .
C31 C -0.8234(4) -0.3070(2) 0.20735(15) 0.0386(8) Uani 1 1 d .
C32 C -0.8356(5) -0.2921(2) 0.14801(16) 0.0435(9) Uani 1 1 d .
C33 C -0.7861(7) -0.3363(3) 0.04364(16) 0.0763(14) Uani 1 1 d .
H33A H -0.7545 -0.3910 0.0223 0.114 Uiso 1 1 calc R
H33B H -0.7186 -0.2855 0.0327 0.114 Uiso 1 1 calc R
H33C H -0.8936 -0.3213 0.0338 0.114 Uiso 1 1 calc R
C34 C -0.7358(5) -0.3967(3) 0.29442(15) 0.0575(11) Uani 1 1 d .
H34A H -0.8367 -0.4145 0.3104 0.086 Uiso 1 1 calc R
H34B H -0.7014 -0.3402 0.3130 0.086 Uiso 1 1 calc R
H34C H -0.6601 -0.4449 0.3022 0.086 Uiso 1 1 calc R
H4 H -0.957(4) -0.089(2) -0.4286(13) 0.036(9) Uiso 1 1 d .
H5 H -0.961(4) -0.008(2) -0.5162(15) 0.049(10) Uiso 1 1 d .
H7 H -0.563(4) 0.117(2) -0.4740(14) 0.045(10) Uiso 1 1 d .
H8 H -0.557(4) 0.0389(19) -0.3833(13) 0.033(9) Uiso 1 1 d .
H10 H -0.566(3) -0.0963(19) -0.2485(11) 0.019(7) Uiso 1 1 d .
H11 H -0.533(4) -0.002(2) -0.1663(14) 0.047(10) Uiso 1 1 d .
H13 H -0.886(3) 0.160(2) -0.2246(13) 0.033(9) Uiso 1 1 d .
H14 H -0.901(3) 0.067(2) -0.3099(12) 0.032(9) Uiso 1 1 d .
H16 H -0.967(3) -0.2960(17) -0.3675(11) 0.016(7) Uiso 1 1 d .
H17 H -0.976(4) -0.392(2) -0.4469(14) 0.039(9) Uiso 1 1 d .
H19 H -0.577(4) -0.283(2) -0.5093(15) 0.049(10) Uiso 1 1 d .
H20 H -0.576(4) -0.190(2) -0.4301(14) 0.042(10) Uiso 1 1 d .
H22 H -0.611(3) -0.319(2) -0.3033(13) 0.032(8) Uiso 1 1 d .
H23 H -0.624(4) -0.399(2) -0.2153(13) 0.036(9) Uiso 1 1 d .
H25 H -0.955(4) -0.228(2) -0.1561(14) 0.040(10) Uiso 1 1 d .
H26 H -0.942(3) -0.1492(19) -0.2371(12) 0.026(8) Uiso 1 1 d .
H28 H -0.655(4) -0.476(2) 0.1047(15) 0.056(11) Uiso 1 1 d .
H29 H -0.646(4) -0.495(2) 0.2039(15) 0.046(11) Uiso 1 1 d .
H31 H -0.870(4) -0.268(2) 0.2316(16) 0.054(11) Uiso 1 1 d .
H32 H -0.883(4) -0.239(2) 0.1349(14) 0.037(9) Uiso 1 1 d .

loop_
_atom_site_aniso_label
_atom_site_aniso_U_11
_atom_site_aniso_U_22
_atom_site_aniso_U_33
_atom_site_aniso_U_23
_atom_site_aniso_U_13
_atom_site_aniso_U_12
Cl1 0.1064(10) 0.0709(6) 0.0326(4) 0.0239(4) -0.0054(5) -0.0198(7)
Cl2 0.0463(5) 0.0558(5) 0.0373(4) -0.0199(4) -0.0015(4) 0.0001(5)
Cl3 0.0411(5) 0.0472(4) 0.0428(4) -0.0227(4) -0.0020(4) 0.0038(4)
Cl4 0.0830(7) 0.0448(4) 0.0264(3) 0.0129(3) 0.0017(5) 0.0043(5)
C1 0.0204(15) 0.0269(14) 0.0217(13) 0.0019(11) 0.0027(12) 0.0025(12)
C2 0.0193(15) 0.0244(13) 0.0270(13) -0.0001(11) 0.0016(12) 0.0037(12)
C3 0.0332(19) 0.0236(13) 0.0233(13) -0.0014(11) 0.0023(13) 0.0032(13)
C4 0.0329(18) 0.0276(15) 0.0340(16) 0.0044(13) -0.0007(15) -0.0026(15)
C5 0.048(2) 0.0392(18) 0.0287(16) 0.0043(14) -0.0089(17) -0.0032(17)
C6 0.061(3) 0.0349(17) 0.0241(13) 0.0081(12) 0.0028(17) -0.0008(18)
C7 0.049(2) 0.0318(17) 0.0346(16) 0.0069(14) 0.0079(17) -0.0084(17)
C8 0.0340(19) 0.0313(16) 0.0291(15) 0.0007(13) 0.0009(15) -0.0064(15)
C9 0.0251(16) 0.0203(13) 0.0261(13) 0.0028(10) 0.0014(13) -0.0006(12)
C10 0.0231(16) 0.0248(14) 0.0320(15) -0.0002(12) 0.0003(13) 0.0034(13)
C11 0.0252(16) 0.0380(17) 0.0276(15) 0.0009(13) -0.0033(14) -0.0021(15)
C12 0.0300(16) 0.0323(14) 0.0225(12) -0.0041(12) 0.0035(14) -0.0018(15)
C13 0.0308(18) 0.0245(14) 0.0354(15) -0.0026(12) 0.0042(15) 0.0018(14)
C14 0.0308(18) 0.0268(15) 0.0267(13) 0.0027(11) -0.0005(14) 0.0042(13)
C15 0.0260(17) 0.0208(13) 0.0225(12) 0.0023(10) 0.0013(13) 0.0027(12)
C16 0.0289(17) 0.0293(15) 0.0276(14) 0.0033(12) 0.0064(14) 0.0007(14)
C17 0.0276(17) 0.0248(15) 0.0364(16) -0.0009(13) -0.0024(15) -0.0029(14)
C18 0.0350(18) 0.0241(13) 0.0296(14) -0.0073(11) -0.0025(15) 0.0055(15)
C19 0.034(2) 0.0351(17) 0.0320(15) -0.0053(13) 0.0121(15) -0.0021(15)
C20 0.0296(19) 0.0272(15) 0.0363(16) -0.0048(13) 0.0056(15) -0.0037(14)
C21 0.0264(16) 0.0203(13) 0.0232(12) -0.0003(10) 0.0009(13) -0.0020(13)
C22 0.0331(18) 0.0252(14) 0.0263(13) -0.0023(11) 0.0018(15) 0.0040(14)
C23 0.0376(19) 0.0247(14) 0.0317(15) 0.0025(12) -0.0015(16) 0.0038(16)
C24 0.0419(19) 0.0274(14) 0.0215(12) 0.0047(11) -0.0050(15) -0.0086(16)
C25 0.0330(18) 0.0314(16) 0.0255(14) -0.0017(13) 0.0032(14) -0.0047(15)
C26 0.0260(16) 0.0246(14) 0.0314(15) -0.0018(12) -0.0001(13) 0.0006(14)
C27 0.052(2) 0.0399(18) 0.0359(16) -0.0043(14) 0.0061(17) -0.0117(19)
C28 0.049(2) 0.0414(19) 0.055(2) -0.0151(17) 0.009(2) -0.003(2)
C29 0.039(2) 0.0357(18) 0.063(2) 0.0014(17) -0.007(2) 0.0020(18)
C30 0.0269(18) 0.0411(18) 0.0421(17) 0.0020(15) -0.0003(15) -0.0122(15)
C31 0.035(2) 0.0347(18) 0.0459(19) -0.0073(15) 0.0083(18) -0.0042(17)
C32 0.047(2) 0.0350(18) 0.049(2) 0.0054(16) 0.0053(18) 0.0005(18)
C33 0.110(4) 0.078(3) 0.041(2) 0.0002(19) 0.007(3) -0.003(3)
C34 0.054(3) 0.071(3) 0.047(2) 0.0093(18) -0.0075(19) -0.021(2)

loop_
_atom_type_symbol
_atom_type_description
_atom_type_scat_dispersion_real
_atom_type_scat_dispersion_imag
_atom_type_scat_source
C C 0.0033 0.0016 'International Tables Vol C Tables 4.2.6.8 and 6.1.1.4'
H H 0.0000 0.0000 'International Tables Vol C Tables 4.2.6.8 and 6.1.1.4'
Cl Cl 0.1484 0.1585 'International Tables Vol C Tables 4.2.6.8 and 6.1.1.4'

loop_
_geom_angle_atom_site_label_1
_geom_angle_atom_site_label_2
_geom_angle_atom_site_label_3
_geom_angle
C2 C1 C15 123.1(2)
C2 C1 C21 123.3(2)
C15 C1 C21 113.6(2)
C1 C2 C9 123.3(2)
C1 C2 C3 122.0(2)
C9 C2 C3 114.8(2)
C4 C3 C8 118.9(3)
C4 C3 C2 121.5(3)
C8 C3 C2 119.6(3)
C3 C4 C5 121.1(3)
C3 C4 H4 120.5(18)
C5 C4 H4 118.3(18)
C6 C5 C4 118.7(3)
C6 C5 H5 121(2)
C4 C5 H5 121(2)
C7 C6 C5 121.6(3)
C7 C6 Cl1 118.8(3)
C5 C6 Cl1 119.5(3)
C6 C7 C8 119.2(3)
C6 C7 H7 117(2)
C8 C7 H7 124(2)
C7 C8 C3 120.4(3)
C7 C8 H8 118.6(18)
C3 C8 H8 120.9(18)
C14 C9 C10 118.2(3)
C14 C9 C2 120.2(2)
C10 C9 C2 121.7(3)
C11 C10 C9 121.3(3)
C11 C10 H10 121.0(16)
C9 C10 H10 117.7(16)
C10 C11 C12 118.9(3)
C10 C11 H11 119.2(19)
C12 C11 H11 121.9(19)
C13 C12 C11 121.6(3)
C13 C12 Cl2 119.7(2)
C11 C12 Cl2 118.7(2)
C12 C13 C14 118.8(3)
C12 C13 H13 119.0(18)
C14 C13 H13 122.1(18)
C13 C14 C9 121.1(3)
C13 C14 H14 121.0(18)
C9 C14 H14 117.9(18)
C20 C15 C16 118.4(3)
C20 C15 C1 122.3(3)
C16 C15 C1 119.3(3)
C17 C16 C15 121.4(3)
C17 C16 H16 120.4(16)
C15 C16 H16 118.2(16)
C18 C17 C16 118.7(3)
C18 C17 H17 121(2)
C16 C17 H17 120(2)
C17 C18 C19 121.6(3)
C17 C18 Cl3 119.6(2)
C19 C18 Cl3 118.8(2)
C18 C19 C20 118.7(3)
C18 C19 H19 122.2(19)
C20 C19 H19 119.1(19)
C15 C20 C19 121.3(3)
C15 C20 H20 122(2)
C19 C20 H20 116(2)
C22 C21 C26 118.4(3)
C22 C21 C1 120.0(3)
C26 C21 C1 121.7(3)
C23 C22 C21 121.3(3)
C23 C22 H22 120.3(17)
C21 C22 H22 118.4(17)
C24 C23 C22 118.8(3)
C24 C23 H23 121(2)
C22 C23 H23 120(2)
C23 C24 C25 121.5(3)
C23 C24 Cl4 119.5(2)
C25 C24 Cl4 119.0(2)
C26 C25 C24 118.7(3)
C26 C25 H25 118(2)
C24 C25 H25 123(2)
C25 C26 C21 121.3(3)
C25 C26 H26 113.3(18)
C21 C26 H26 125.4(18)
C28 C27 C32 117.9(3)
C28 C27 C33 121.8(3)
C32 C27 C33 120.3(4)
C27 C28 C29 121.3(3)
C27 C28 H28 122(2)
C29 C28 H28 116(2)
C28 C29 C30 121.2(4)
C28 C29 H29 121(2)
C30 C29 H29 118(2)
C31 C30 C29 117.2(3)
C31 C30 C34 121.0(3)
C29 C30 C34 121.9(3)
C30 C31 C32 121.8(3)
C30 C31 H31 120(2)
C32 C31 H31 119(2)
C31 C32 C27 120.6(4)
C31 C32 H32 119(2)
C27 C32 H32 120(2)
C27 C33 H33A 109.5
C27 C33 H33B 109.5
H33A C33 H33B 109.5
C27 C33 H33C 109.5
H33A C33 H33C 109.5
H33B C33 H33C 109.5
C30 C34 H34A 109.5
C30 C34 H34B 109.5
H34A C34 H34B 109.5
C30 C34 H34C 109.5
H34A C34 H34C 109.5
H34B C34 H34C 109.5

loop_
_geom_bond_atom_site_label_1
_geom_bond_atom_site_label_2
_geom_bond_distance
Cl1 C6 1.738(3)
Cl2 C12 1.745(3)
Cl3 C18 1.737(3)
Cl4 C24 1.735(3)
C1 C2 1.346(4)
C1 C15 1.488(4)
C1 C21 1.494(4)
C2 C9 1.485(4)
C2 C3 1.497(4)
C3 C4 1.380(4)
C3 C8 1.391(4)
C4 C5 1.381(4)
C4 H4 0.96(3)
C5 C6 1.375(5)
C5 H5 0.96(4)
C6 C7 1.370(5)
C7 C8 1.382(4)
C7 H7 0.95(3)
C8 H8 0.95(3)
C9 C14 1.388(4)
C9 C10 1.395(4)
C10 C11 1.375(4)
C10 H10 0.96(3)
C11 C12 1.377(4)
C11 H11 0.98(4)
C12 C13 1.375(4)
C13 C14 1.386(4)
C13 H13 0.98(3)
C14 H14 0.93(3)
C15 C20 1.380(4)
C15 C16 1.393(4)
C16 C17 1.381(4)
C16 H16 0.92(3)
C17 C18 1.376(4)
C17 H17 0.90(3)
C18 C19 1.381(4)
C19 C20 1.386(4)
C19 H19 1.00(4)
C20 H20 0.91(3)
C21 C22 1.384(4)
C21 C26 1.388(4)
C22 C23 1.382(4)
C22 H22 0.98(3)
C23 C24 1.373(4)
C23 H23 0.92(3)
C24 C25 1.384(4)
C25 C26 1.378(4)
C25 H25 0.94(3)
C26 H26 0.94(3)
C27 C28 1.372(5)
C27 C32 1.382(5)
C27 C33 1.513(5)
C28 C29 1.379(5)
C28 H28 1.00(4)
C29 C30 1.382(5)
C29 H29 0.90(3)
C30 C31 1.376(5)
C30 C34 1.505(5)
C31 C32 1.380(5)
C31 H31 0.89(4)
C32 H32 0.93(3)
C33 H33A 0.9800
C33 H33B 0.9800
C33 H33C 0.9800
C34 H34A 0.9800
C34 H34B 0.9800
C34 H34C 0.9800

loop_
_geom_torsion_atom_site_label_1
_geom_torsion_atom_site_label_2
_geom_torsion_atom_site_label_3
_geom_torsion_atom_site_label_4
_geom_torsion
C15 C1 C2 C9 -174.6(3)
C21 C1 C2 C9 5.4(5)
C15 C1 C2 C3 4.7(5)
C21 C1 C2 C3 -175.3(3)
C1 C2 C3 C4 53.4(4)
C9 C2 C3 C4 -127.2(3)
C1 C2 C3 C8 -127.7(3)
C9 C2 C3 C8 51.7(4)
C8 C3 C4 C5 2.8(5)
C2 C3 C4 C5 -178.3(3)
C3 C4 C5 C6 -1.3(5)
C4 C5 C6 C7 -0.3(5)
C4 C5 C6 Cl1 179.9(3)
C5 C6 C7 C8 0.4(5)
Cl1 C6 C7 C8 -179.8(3)
C6 C7 C8 C3 1.1(5)
C4 C3 C8 C7 -2.6(5)
C2 C3 C8 C7 178.4(3)
C1 C2 C9 C14 -133.0(3)
C3 C2 C9 C14 47.7(4)
C1 C2 C9 C10 47.7(4)
C3 C2 C9 C10 -131.6(3)
C14 C9 C10 C11 1.7(4)
C2 C9 C10 C11 -179.0(3)
C9 C10 C11 C12 1.2(5)
C10 C11 C12 C13 -2.7(5)
C10 C11 C12 Cl2 179.9(2)
C11 C12 C13 C14 1.3(5)
Cl2 C12 C13 C14 178.7(2)
C12 C13 C14 C9 1.7(4)
C10 C9 C14 C13 -3.1(4)
C2 C9 C14 C13 177.6(3)
C2 C1 C15 C20 54.9(4)
C21 C1 C15 C20 -125.2(3)
C2 C1 C15 C16 -126.7(3)
C21 C1 C15 C16 53.2(4)
C20 C15 C16 C17 -1.2(4)
C1 C15 C16 C17 -179.7(3)
C15 C16 C17 C18 1.2(4)
C16 C17 C18 C19 -0.1(4)
C16 C17 C18 Cl3 179.8(2)
C17 C18 C19 C20 -1.1(5)
Cl3 C18 C19 C20 179.0(2)
C16 C15 C20 C19 0.0(4)
C1 C15 C20 C19 178.5(3)
C18 C19 C20 C15 1.1(5)
C2 C1 C21 C22 -133.6(3)
C15 C1 C21 C22 46.4(4)
C2 C1 C21 C26 47.8(4)
C15 C1 C21 C26 -132.2(3)
C26 C21 C22 C23 -3.0(5)
C1 C21 C22 C23 178.4(3)
C21 C22 C23 C24 2.0(5)
C22 C23 C24 C25 0.2(5)
C22 C23 C24 Cl4 179.1(2)
C23 C24 C25 C26 -1.4(5)
Cl4 C24 C25 C26 179.7(2)
C24 C25 C26 C21 0.4(5)
C22 C21 C26 C25 1.7(4)
C1 C21 C26 C25 -179.7(3)
C32 C27 C28 C29 0.3(6)
C33 C27 C28 C29 -179.5(4)
C27 C28 C29 C30 -1.5(6)
C28 C29 C30 C31 1.9(5)
C28 C29 C30 C34 -178.3(4)
C29 C30 C31 C32 -1.0(5)
C34 C30 C31 C32 179.1(4)
C30 C31 C32 C27 -0.2(6)
C28 C27 C32 C31 0.6(6)
C33 C27 C32 C31 -179.7(4)
